data_1511246
loop_
_publ_author_name
'Klesnar, H.'
'Rogl, P.'

_publ_section_title
;
 The crystal structure of Pr B N2 and isotypic compounds RE B N2 (RE= Nd,
 Sm, Gd)
;
_journal_name_full 'Journal of Solid State Chemistry'
_journal_page_first 99
_journal_page_last 104
_journal_paper_doi 10.1016/0022-4596(92)90074-6
_journal_volume 98
_journal_year 1992
_chemical_formula_sum 'B N2 Pr'
_chemical_name_systematic 'Pr (B N2)'
_space_group_IT_number 161
_symmetry_space_group_name_Hall 'R 3 -2"c'
_symmetry_space_group_name_H-M 'R 3 c :H'
_cell_angle_alpha 90
_cell_angle_beta 90
_cell_angle_gamma 120
_cell_formula_units_Z 18
_cell_length_a 12.1144
_cell_length_b 12.1144
_cell_length_c 7.0126
_cell_volume 891.279
_citation_journal_id_ASTM JSSCBI
_cod_data_source_file boron0-1_366.cif
_cod_data_source_block B1N2Pr1
_cod_original_cell_volume 891.2787
_cod_original_formula_sum 'B1 N2 Pr1'
_cod_database_code 1511246

loop_
_symmetry_equiv_pos_as_xyz
x,y,z
-y,x-y,z
-x+y,-x,z
-y,-x,z+1/2
x,x-y,z+1/2
-x+y,y,z+1/2
x+2/3,y+1/3,z+1/3
-y+2/3,x-y+1/3,z+1/3
-x+y+2/3,-x+1/3,z+1/3
-y+2/3,-x+1/3,z+5/6
x+2/3,x-y+1/3,z+5/6
-x+y+2/3,y+1/3,z+5/6
x+1/3,y+2/3,z+2/3
-y+1/3,x-y+2/3,z+2/3
-x+y+1/3,-x+2/3,z+2/3
-y+1/3,-x+2/3,z+7/6
x+1/3,x-y+2/3,z+7/6
-x+y+1/3,y+2/3,z+7/6

loop_
_atom_site_label
_atom_site_type_symbol
_atom_site_fract_x
_atom_site_fract_y
_atom_site_fract_z
_atom_site_occupancy
_atom_site_U_iso_or_equiv
B1 B+3 0.4547 0.6688 0.4219 1 0.0
N2 N-3 0.6656 0.5745 0.0842 1 0.0
Pr1 Pr+3 0.4548 0.4536 0.25 1 0.0
N1 N-3 0.3276 0.5409 0.4196 1 0.0
